data_2209509
loop_
_publ_author_name
'Ejsmont, Krzysztof'
'Zaleski, Jacek'

_publ_section_title
;
 Tetrakis(methylammonium) benzene-1,2,4,5-tetracarboxylate dihydrate
;
_journal_coeditor_code HB2069
_journal_issue 7
_journal_name_full 'Acta Crystallographica Section E'
_journal_page_first o2672
_journal_page_last o2674
_journal_paper_doi 10.1107/S1600536806020496
_journal_volume 62
_journal_year 2006
_chemical_formula_iupac '4C H6 N +, C10 H2 O8 4-, 2H2 O'
_chemical_formula_moiety '4C H6 N +, C10 H2 O8 4-, 2H2 O'
_chemical_formula_sum 'C14 H30 N4 O10'
_chemical_formula_weight 414.42
_chemical_name_systematic
;
Tetrakis(methylammonium) benzene-1,2,4,5-tetracarboxylate dihydrate
;
_space_group_IT_number 2
_symmetry_cell_setting triclinic
_symmetry_space_group_name_Hall '-P 1'
_symmetry_space_group_name_H-M 'P -1'
_atom_sites_solution_hydrogens difmap
_atom_sites_solution_primary direct
_atom_sites_solution_secondary difmap
_cell_angle_alpha 115.958(8)
_cell_angle_beta 96.233(6)
_cell_angle_gamma 99.896(7)
_cell_formula_units_Z 1
_cell_length_a 7.9844(6)
_cell_length_b 8.1959(7)
_cell_length_c 9.1928(8)
_cell_measurement_reflns_used 3377
_cell_measurement_temperature 298(2)
_cell_measurement_theta_max 25.49
_cell_measurement_theta_min 3.25
_cell_volume 521.24(9)
_computing_cell_refinement 'CrysAlis RED (Oxford Diffraction, 2002)'
_computing_data_collection 'CrysAlis CCD (Oxford Diffraction, 2002)'
_computing_data_reduction 'CrysAlis RED'
_computing_molecular_graphics 'SHELXTL (Sheldrick, 1990)'
_computing_publication_material SHELXL97
_computing_structure_refinement 'SHELXL97 (Sheldrick, 1997)'
_computing_structure_solution 'SHELXS97 (Sheldrick, 1997)'
_diffrn_ambient_temperature 298(2)
_diffrn_detector_area_resol_mean '1024x1024 with blocks 2x2'
_diffrn_measured_fraction_theta_full 0.987
_diffrn_measured_fraction_theta_max 0.987
_diffrn_measurement_device_type 'Oxford Diffraction Xcalibur'
_diffrn_measurement_method \w
_diffrn_radiation_monochromator graphite
_diffrn_radiation_source 'fine-focus sealed tube'
_diffrn_radiation_type MoK\a
_diffrn_radiation_wavelength 0.71073
_diffrn_reflns_av_R_equivalents 0.0160
_diffrn_reflns_av_sigmaI/netI 0.0189
_diffrn_reflns_limit_h_max 9
_diffrn_reflns_limit_h_min -9
_diffrn_reflns_limit_k_max 9
_diffrn_reflns_limit_k_min -9
_diffrn_reflns_limit_l_max 9
_diffrn_reflns_limit_l_min -11
_diffrn_reflns_number 3377
_diffrn_reflns_theta_full 25.49
_diffrn_reflns_theta_max 25.49
_diffrn_reflns_theta_min 3.25
_diffrn_standards_decay_% 0
_diffrn_standards_interval_count 0
_diffrn_standards_interval_time 0
_diffrn_standards_number 0
_exptl_absorpt_coefficient_mu 0.112
_exptl_absorpt_correction_type none
_exptl_crystal_colour colourless
_exptl_crystal_density_diffrn 1.320
_exptl_crystal_density_method 'not measured'
_exptl_crystal_description block
_exptl_crystal_F_000 222
_exptl_crystal_size_max 0.50
_exptl_crystal_size_mid 0.48
_exptl_crystal_size_min 0.45
_refine_diff_density_max 0.203
_refine_diff_density_min -0.153
_refine_ls_extinction_coef 0.168(13)
_refine_ls_extinction_expression Fc^*^=kFc[1+0.001xFc^2^\l^3^/sin(2\q)]^-1/4^
_refine_ls_extinction_method SHELXL97
_refine_ls_goodness_of_fit_ref 1.052
_refine_ls_hydrogen_treatment refall
_refine_ls_matrix_type full
_refine_ls_number_parameters 188
_refine_ls_number_reflns 1915
_refine_ls_number_restraints 0
_refine_ls_restrained_S_all 1.052
_refine_ls_R_factor_all 0.0365
_refine_ls_R_factor_gt 0.0324
_refine_ls_shift/su_max 0.000
_refine_ls_shift/su_mean 0.000
_refine_ls_structure_factor_coef Fsqd
_refine_ls_weighting_details 'calc w=1/[\s^2^(Fo^2^)+(0.0502P)^2^+0.0982P] where P=(Fo^2^+2Fc^2^)/3'
_refine_ls_weighting_scheme calc
_refine_ls_wR_factor_gt 0.0893
_refine_ls_wR_factor_ref 0.0922
_reflns_number_gt 1673
_reflns_number_total 1915
_reflns_threshold_expression I>2\s(I)
_cod_data_source_file hb2069.cif
_cod_data_source_block I
_cod_original_formula_sum 'C14 H30 N4 O10 '
_cod_database_code 2209509
_cod_database_fobs_code 2209509

loop_
_symmetry_equiv_pos_as_xyz
'x, y, z'
'-x, -y, -z'

loop_
_atom_site_type_symbol
_atom_site_label
_atom_site_fract_x
_atom_site_fract_y
_atom_site_fract_z
_atom_site_U_iso_or_equiv
_atom_site_adp_type
_atom_site_calc_flag
_atom_site_occupancy
N N1 0.25909(15) 0.44239(19) 0.77132(15) 0.0408(3) Uani d 1
H H1A 0.238(3) 0.367(3) 0.656(3) 0.072(6) Uiso d 1
H H1B 0.294(2) 0.375(2) 0.821(2) 0.054(5) Uiso d 1
H H1C 0.352(2) 0.541(3) 0.796(2) 0.057(5) Uiso d 1
C C2 0.1024(2) 0.5094(4) 0.8133(2) 0.0654(5) Uani d 1
H H2A 0.013(3) 0.400(4) 0.797(3) 0.088(7) Uiso d 1
H H2B 0.132(3) 0.600(4) 0.931(3) 0.096(7) Uiso d 1
H H2C 0.064(3) 0.556(3) 0.734(3) 0.086(7) Uiso d 1
N N3 0.37315(16) 0.68260(17) 0.46879(16) 0.0394(3) Uani d 1
H H3A 0.331(2) 0.560(3) 0.447(2) 0.062(5) Uiso d 1
H H3B 0.490(3) 0.728(3) 0.514(2) 0.072(6) Uiso d 1
H H3C 0.356(2) 0.686(3) 0.363(2) 0.061(5) Uiso d 1
C C4 0.2790(2) 0.8063(2) 0.5804(2) 0.0477(4) Uani d 1
H H4A 0.156(3) 0.749(3) 0.542(3) 0.086(7) Uiso d 1
H H4B 0.311(3) 0.816(3) 0.690(3) 0.080(6) Uiso d 1
H H4C 0.304(3) 0.920(4) 0.577(3) 0.087(7) Uiso d 1
C C6 0.16487(14) 0.12040(15) 0.03709(13) 0.0237(3) Uani d 1
C C5 0.10194(14) 0.08727(15) 0.16048(13) 0.0234(3) Uani d 1
C C7 0.06043(14) 0.03280(16) -0.12093(14) 0.0253(3) Uani d 1
H H7 0.1034(17) 0.0554(18) -0.2055(16) 0.028(3) Uiso d 1
C C8 0.19744(15) 0.18080(17) 0.33872(14) 0.0295(3) Uani d 1
O O9 0.18068(13) 0.34054(13) 0.43079(11) 0.0453(3) Uani d 1
O O10 0.27804(13) 0.09052(15) 0.38743(12) 0.0489(3) Uani d 1
C C11 0.34390(14) 0.24237(16) 0.06758(14) 0.0279(3) Uani d 1
O O12 0.38470(11) 0.26855(14) -0.05010(11) 0.0418(3) Uani d 1
O O13 0.44075(11) 0.30816(15) 0.20629(11) 0.0447(3) Uani d 1
O O14 0.33097(16) 0.74525(19) 0.19681(16) 0.0560(3) Uani d 1
H H14A 0.420(3) 0.751(3) 0.154(3) 0.091(7) Uiso d 1
H H14B 0.319(3) 0.874(4) 0.253(3) 0.101(8) Uiso d 1

loop_
_atom_site_aniso_label
_atom_site_aniso_U_11
_atom_site_aniso_U_22
_atom_site_aniso_U_33
_atom_site_aniso_U_12
_atom_site_aniso_U_13
_atom_site_aniso_U_23
N1 0.0330(6) 0.0533(7) 0.0286(6) -0.0082(5) -0.0011(5) 0.0210(6)
C2 0.0439(9) 0.0945(15) 0.0491(10) 0.0088(10) 0.0077(8) 0.0292(10)
N3 0.0315(6) 0.0371(7) 0.0408(7) 0.0048(5) 0.0021(5) 0.0131(5)
C4 0.0498(9) 0.0497(9) 0.0439(9) 0.0171(7) 0.0135(7) 0.0194(7)
C6 0.0215(6) 0.0241(6) 0.0227(5) 0.0029(4) 0.0030(4) 0.0098(4)
C5 0.0223(5) 0.0236(5) 0.0209(5) 0.0030(4) 0.0019(4) 0.0089(4)
C7 0.0256(6) 0.0284(6) 0.0211(5) 0.0030(4) 0.0056(4) 0.0119(5)
C8 0.0258(6) 0.0341(6) 0.0224(6) -0.0040(5) 0.0012(5) 0.0126(5)
O9 0.0519(6) 0.0385(6) 0.0261(5) 0.0010(4) 0.0033(4) 0.0028(4)
O10 0.0498(6) 0.0538(6) 0.0408(6) 0.0036(5) -0.0110(4) 0.0277(5)
C11 0.0240(6) 0.0284(6) 0.0281(6) 0.0012(5) 0.0037(5) 0.0125(5)
O12 0.0320(5) 0.0544(6) 0.0390(5) -0.0051(4) 0.0066(4) 0.0274(5)
O13 0.0279(5) 0.0587(6) 0.0364(5) -0.0126(4) -0.0058(4) 0.0234(5)
O14 0.0510(7) 0.0654(8) 0.0602(7) 0.0132(6) 0.0216(6) 0.0349(6)

loop_
_atom_type_symbol
_atom_type_description
_atom_type_scat_dispersion_real
_atom_type_scat_dispersion_imag
_atom_type_scat_source
C C 0.0033 0.0016 'International Tables Vol C Tables 4.2.6.8 and 6.1.1.4'
H H 0.0000 0.0000 'International Tables Vol C Tables 4.2.6.8 and 6.1.1.4'
N N 0.0061 0.0033 'International Tables Vol C Tables 4.2.6.8 and 6.1.1.4'
O O 0.0106 0.0060 'International Tables Vol C Tables 4.2.6.8 and 6.1.1.4'

loop_
_geom_angle_atom_site_label_1
_geom_angle_atom_site_label_2
_geom_angle_atom_site_label_3
_geom_angle_site_symmetry_1
_geom_angle
_geom_angle_publ_flag
C2 N1 H1A . 108.2(12) ?
C2 N1 H1B . 115.7(11) ?
H1A N1 H1B . 108.3(17) ?
C2 N1 H1C . 110.9(11) ?
H1A N1 H1C . 105.7(16) ?
H1B N1 H1C . 107.5(15) ?
N1 C2 H2A . 106.7(14) ?
N1 C2 H2B . 106.9(14) ?
H2A C2 H2B . 108.9(19) ?
N1 C2 H2C . 107.5(13) ?
H2A C2 H2C . 109.6(19) ?
H2B C2 H2C . 117(2) ?
C4 N3 H3A . 111.0(11) ?
C4 N3 H3B . 108.7(13) ?
H3A N3 H3B . 113.0(17) ?
C4 N3 H3C . 109.8(11) ?
H3A N3 H3C . 107.2(16) ?
H3B N3 H3C . 106.9(16) ?
N3 C4 H4A . 108.8(13) ?
N3 C4 H4B . 108.4(12) ?
H4A C4 H4B . 107.1(18) ?
N3 C4 H4C . 107.7(14) ?
H4A C4 H4C . 109.7(19) ?
H4B C4 H4C . 114.9(19) ?
C7 C6 C5 . 118.41(10) ?
C7 C6 C11 . 118.98(10) ?
C5 C6 C11 . 122.58(10) ?
C7 C5 C6 2 119.13(10) ?
C7 C5 C8 2 116.95(10) ?
C6 C5 C8 . 123.88(9) ?
C5 C7 C6 2 122.46(10) ?
C5 C7 H7 2 119.1(8) ?
C6 C7 H7 . 118.5(8) ?
O10 C8 O9 . 124.10(10) n
O10 C8 C5 . 118.50(10) n
O9 C8 C5 . 117.30(10) n
O13 C11 O12 . 124.60(10) n
O13 C11 C6 . 118.10(10) n
O12 C11 C6 . 117.30(10) n
H14A O14 H14B . 105(2) ?

loop_
_geom_bond_atom_site_label_1
_geom_bond_atom_site_label_2
_geom_bond_site_symmetry_2
_geom_bond_distance
_geom_bond_publ_flag
N1 C2 . 1.474(2) n
N1 H1A . 0.94(2) ?
N1 H1B . 0.918(19) ?
N1 H1C . 0.927(19) ?
C2 H2A . 0.98(3) ?
C2 H2B . 0.98(3) ?
C2 H2C . 1.01(2) ?
N3 C4 . 1.472(2) n
N3 H3A . 0.93(2) ?
N3 H3B . 0.92(2) ?
N3 H3C . 0.98(2) ?
C4 H4A . 0.97(2) ?
C4 H4B . 0.97(2) ?
C4 H4C . 0.93(3) ?
C6 C7 . 1.3925(15) ?
C6 C5 . 1.3998(15) ?
C6 C11 . 1.5158(15) ?
C5 C7 2 1.3882(16) ?
C5 C8 . 1.5106(15) ?
C7 C5 2 1.3882(16) ?
C7 H7 . 0.959(14) ?
C8 O10 . 1.246(2) y
C8 O9 . 1.250(2) y
C11 O13 . 1.2470(10) y
C11 O12 . 1.2560(10) y
O14 H14A . 0.86(3) ?
O14 H14B . 0.98(3) ?

loop_
_geom_hbond_atom_site_label_D
_geom_hbond_atom_site_label_H
_geom_hbond_atom_site_label_A
_geom_hbond_site_symmetry_A
_geom_hbond_distance_DH
_geom_hbond_distance_HA
_geom_hbond_distance_DA
_geom_hbond_angle_DHA
N1 H1A O9 . 0.94(2) 1.98(2) 2.828(2) 149(2)
N1 H1B O12 1_556 0.92(2) 1.90(2) 2.813(2) 172(2)
N1 H1C O13 2_666 0.93(2) 1.89(2) 2.794(2) 164(2)
N3 H3A O9 . 0.93(2) 1.92(2) 2.809(2) 160(2)
N3 H3B O10 2_666 0.92(2) 2.00(2) 2.869(2) 159(2)
N3 H3C O14 . 0.98(2) 1.80(2) 2.762(2) 167(2)
O14 H14A O12 2_665 0.86(3) 1.91(3) 2.758(2) 173(2)
O14 H14B O10 1_565 0.98(3) 1.77(3) 2.736(2) 166(2)
C2 H2B O14 1_556 0.98(3) 2.43(3) 3.305(2) 149(2)
C7 H7 O12 . 0.960(10) 2.430(10) 2.7700(10) 100.5(9)

loop_
_geom_torsion_atom_site_label_1
_geom_torsion_atom_site_label_2
_geom_torsion_atom_site_label_3
_geom_torsion_atom_site_label_4
_geom_torsion_site_symmetry_1
_geom_torsion_site_symmetry_4
_geom_torsion
_geom_torsion_publ_flag
C7 C6 C5 C7 . 2 0.79(18) ?
C11 C6 C5 C7 . 2 -177.16(10) ?
C7 C6 C5 C8 . . -176.70(10) ?
C11 C6 C5 C8 . . 5.35(17) ?
C5 C6 C7 C5 . 2 -0.82(18) ?
C11 C6 C7 C5 . 2 177.21(10) ?
C7 C5 C8 O10 2 . 81.00(10) n
C6 C5 C8 O10 . . -101.50(10) n
C7 C5 C8 O9 2 . -94.40(10) n
C6 C5 C8 O9 . . 83.10(10) n
C7 C6 C11 O13 . . -174.60(10) n
C5 C6 C11 O13 . . 3.3(2) n
C7 C6 C11 O12 . . 4.7(2) n
C5 C6 C11 O12 . . -177.30(10) n
